data_4507286
loop_
_publ_author_name
'Masu, Hyuma'
'Tominaga, Masahide'
'Azumaya, Isao'

_publ_section_title
;
 Hydrogen-Bonded 1D Chains Formed from Adamantane-Based Bisphenols and
 Bispyridines: Influences of Substitution Groups on Phenol Ring
;
_journal_issue 2
_journal_name_full 'Crystal Growth &amp; Design'
_journal_page_first 752
_journal_paper_doi 10.1021/cg301462v
_journal_volume 13
_journal_year 2013
_chemical_formula_moiety 'C22 H22 Cl2 O2, C10 H8 N2'
_chemical_formula_sum 'C32 H30 Cl2 N2 O2'
_chemical_formula_weight 545.48
_chemical_name_systematic
;
 ?
;
_space_group_IT_number 14
_symmetry_cell_setting monoclinic
_symmetry_space_group_name_Hall '-P 2ybc'
_symmetry_space_group_name_H-M 'P 1 21/c 1'
_atom_sites_solution_hydrogens geom
_atom_sites_solution_primary direct
_atom_sites_solution_secondary difmap
_audit_creation_method SHELXL-97
_cell_angle_alpha 90.00
_cell_angle_beta 96.781(13)
_cell_angle_gamma 90.00
_cell_formula_units_Z 4
_cell_length_a 9.893(12)
_cell_length_b 7.770(9)
_cell_length_c 35.39(4)
_cell_measurement_reflns_used 5593
_cell_measurement_temperature 200
_cell_measurement_theta_max 0.00
_cell_measurement_theta_min 0.00
_cell_volume 2701(5)
_computing_cell_refinement 'APEX2 (Bruker AXS, 2006)'
_computing_data_collection 'APEX2 (Bruker AXS, 2006)'
_computing_data_reduction 'SAINT (Bruker AXS, 2004)'
_computing_molecular_graphics 'XSHEL (Bruker AXS,2002)'
_computing_publication_material 'XCIF (Bruker AXS, 2001)'
_computing_structure_refinement 'SHELXL-97 (Sheldrick, 1997)'
_computing_structure_solution 'SHELXS-97 (Sheldrick, 1997)'
_diffrn_ambient_temperature 200
_diffrn_detector_area_resol_mean 8.333
_diffrn_measured_fraction_theta_full 0.965
_diffrn_measured_fraction_theta_max 0.864
_diffrn_measurement_device_type 'Bruker APEXII CCD area detector'
_diffrn_measurement_method 'omega scans'
_diffrn_radiation_monochromator graphite
_diffrn_radiation_source 'fine-focus sealed tube'
_diffrn_radiation_type MoK\a
_diffrn_radiation_wavelength 0.71073
_diffrn_reflns_av_R_equivalents 0.0449
_diffrn_reflns_av_sigmaI/netI 0.0577
_diffrn_reflns_limit_h_max 5
_diffrn_reflns_limit_h_min -12
_diffrn_reflns_limit_k_max 9
_diffrn_reflns_limit_k_min -9
_diffrn_reflns_limit_l_max 44
_diffrn_reflns_limit_l_min -44
_diffrn_reflns_number 10950
_diffrn_reflns_theta_full 25.00
_diffrn_reflns_theta_max 27.21
_diffrn_reflns_theta_min 1.16
_exptl_absorpt_coefficient_mu 0.273
_exptl_absorpt_correction_T_max 0.9225
_exptl_absorpt_correction_T_min 0.8754
_exptl_absorpt_correction_type empirical
_exptl_absorpt_process_details
;
SADABS Sheldrick 1996
;
_exptl_crystal_colour colourless
_exptl_crystal_density_diffrn 1.341
_exptl_crystal_density_method 'not measured'
_exptl_crystal_description prismatic
_exptl_crystal_F_000 1144
_exptl_crystal_size_max 0.50
_exptl_crystal_size_mid 0.40
_exptl_crystal_size_min 0.30
_refine_diff_density_max 0.692
_refine_diff_density_min -0.874
_refine_diff_density_rms 0.112
_refine_ls_extinction_method none
_refine_ls_goodness_of_fit_ref 1.128
_refine_ls_hydrogen_treatment constr
_refine_ls_matrix_type full
_refine_ls_number_parameters 345
_refine_ls_number_reflns 5194
_refine_ls_number_restraints 0
_refine_ls_restrained_S_all 1.128
_refine_ls_R_factor_all 0.1028
_refine_ls_R_factor_gt 0.0703
_refine_ls_shift/su_max 0.000
_refine_ls_shift/su_mean 0.000
_refine_ls_structure_factor_coef Fsqd
_refine_ls_weighting_details 'calc w=1/[\s^2^(Fo^2^)+(0.1862P)^2^+0.9820P] where P=(Fo^2^+2Fc^2^)/3'
_refine_ls_weighting_scheme calc
_refine_ls_wR_factor_gt 0.2301
_refine_ls_wR_factor_ref 0.2833
_reflns_number_gt 3840
_reflns_number_total 5194
_reflns_threshold_expression >2sigma(I)
_cod_data_source_file cg301462v_si_002.cif
_cod_data_source_block a1009252tom
_cod_depositor_comments
;
The following automatic conversions were performed:

'_symmetry_cell_setting' value 'Monoclinic' changed to 'monoclinic'
according to /home/saulius/struct/CIF-dictionaries/cif_core.dic
dictionary named 'cif_core.dic' version 2.4.2 from 2011-04-26.

Automatic conversion script
Id: cif_fix_values 1891 2012-01-12 08:04:46Z andrius 
;
_cod_original_sg_symbol_H-M 'P21/C   '
_cod_database_code 4507286

loop_
_symmetry_equiv_pos_as_xyz
'x, y, z'
'-x, y+1/2, -z+1/2'
'-x, -y, -z'
'x, -y-1/2, z-1/2'

loop_
_atom_site_label
_atom_site_type_symbol
_atom_site_fract_x
_atom_site_fract_y
_atom_site_fract_z
_atom_site_U_iso_or_equiv
_atom_site_adp_type
_atom_site_occupancy
_atom_site_symmetry_multiplicity
_atom_site_calc_flag
_atom_site_refinement_flags
C1 C 0.7403(3) 0.4065(5) -0.11912(11) 0.0330(8) Uani 1 1 d .
C2 C 0.7214(3) 0.3065(4) -0.08782(11) 0.0328(8) Uani 1 1 d .
C3 C 0.7324(3) 0.3759(4) -0.05135(11) 0.0307(8) Uani 1 1 d .
H3 H 0.7208 0.3049 -0.0308 0.037 Uiso 1 1 calc R
C4 C 0.7607(3) 0.5512(4) -0.04499(11) 0.0289(7) Uani 1 1 d .
C5 C 0.7801(3) 0.6511(5) -0.07698(11) 0.0344(8) Uani 1 1 d .
H5 H 0.8007 0.7673 -0.0738 0.041 Uiso 1 1 calc R
C6 C 0.7694(3) 0.5818(5) -0.11286(11) 0.0357(8) Uani 1 1 d .
H6 H 0.7816 0.6522 -0.1334 0.043 Uiso 1 1 calc R
C7 C 0.7631(3) 0.6376(4) -0.00617(11) 0.0288(8) Uani 1 1 d .
C8 C 0.7552(3) 0.5046(4) 0.02617(10) 0.0275(7) Uani 1 1 d .
H8A H 0.6731 0.4364 0.0207 0.033 Uiso 1 1 calc R
H8B H 0.8326 0.4275 0.0272 0.033 Uiso 1 1 calc R
C9 C 0.7543(3) 0.5930(4) 0.06509(11) 0.0301(8) Uani 1 1 d .
C10 C 0.8853(4) 0.7046(5) 0.07356(12) 0.0383(9) Uani 1 1 d .
H10A H 0.8846 0.7622 0.0978 0.046 Uiso 1 1 calc R
H10B H 0.9650 0.6310 0.0751 0.046 Uiso 1 1 calc R
C11 C 0.8926(4) 0.8392(5) 0.04200(13) 0.0453(10) Uani 1 1 d .
H11 H 0.9761 0.9070 0.0475 0.054 Uiso 1 1 calc R
C12 C 0.8946(3) 0.7467(5) 0.00406(12) 0.0369(9) Uani 1 1 d .
H12A H 0.9736 0.6720 0.0055 0.044 Uiso 1 1 calc R
H12B H 0.9022 0.8308 -0.0158 0.044 Uiso 1 1 calc R
C13 C 0.6379(3) 0.7610(5) -0.00721(12) 0.0371(9) Uani 1 1 d .
H13A H 0.6416 0.8456 -0.0272 0.045 Uiso 1 1 calc R
H13B H 0.5545 0.6954 -0.0128 0.045 Uiso 1 1 calc R
C14 C 0.6294(4) 0.7155(5) 0.06198(12) 0.0415(9) Uani 1 1 d .
H14A H 0.5467 0.6487 0.0562 0.050 Uiso 1 1 calc R
H14B H 0.6255 0.7725 0.0862 0.050 Uiso 1 1 calc R
C15 C 0.7677(5) 0.9608(5) 0.03972(14) 0.0525(11) Uani 1 1 d .
H15A H 0.7660 1.0204 0.0637 0.063 Uiso 1 1 calc R
H15B H 0.7732 1.0460 0.0199 0.063 Uiso 1 1 calc R
C16 C 0.6373(4) 0.8520(5) 0.03071(13) 0.0455(10) Uani 1 1 d .
H16 H 0.5575 0.9274 0.0296 0.055 Uiso 1 1 calc R
C17 C 0.7482(3) 0.4535(4) 0.09548(11) 0.0306(8) Uani 1 1 d .
C18 C 0.8608(3) 0.3443(4) 0.10528(11) 0.0300(8) Uani 1 1 d .
H18 H 0.9385 0.3591 0.0932 0.036 Uiso 1 1 calc R
C19 C 0.8594(3) 0.2162(4) 0.13225(12) 0.0329(8) Uani 1 1 d .
C20 C 0.7454(4) 0.1875(5) 0.15158(11) 0.0365(8) Uani 1 1 d .
C21 C 0.6330(4) 0.2929(5) 0.14123(13) 0.0434(10) Uani 1 1 d .
H21 H 0.5544 0.2757 0.1528 0.052 Uiso 1 1 calc R
C22 C 0.6341(3) 0.4226(5) 0.11430(12) 0.0397(9) Uani 1 1 d .
H22 H 0.5571 0.4907 0.1086 0.048 Uiso 1 1 calc R
C23 C 0.4124(4) 0.0005(6) 0.20046(14) 0.0501(11) Uani 1 1 d .
H23 H 0.4063 -0.0234 0.1746 0.060 Uiso 1 1 calc R
C24 C 0.2953(4) -0.0086(6) 0.21792(13) 0.0460(10) Uani 1 1 d .
H24 H 0.2131 -0.0383 0.2039 0.055 Uiso 1 1 calc R
C25 C 0.3009(4) 0.0270(5) 0.25658(12) 0.0378(9) Uani 1 1 d .
C26 C 0.4300(4) 0.0665(6) 0.27606(14) 0.0467(10) Uani 1 1 d .
H26 H 0.4402 0.0878 0.3021 0.056 Uiso 1 1 calc R
C27 C 0.5413(4) 0.0730(6) 0.25578(15) 0.0513(11) Uani 1 1 d .
H27 H 0.6256 0.1008 0.2689 0.062 Uiso 1 1 calc R
C28 C 0.1752(4) 0.0265(5) 0.27532(12) 0.0370(8) Uani 1 1 d .
C29 C 0.1586(4) 0.1370(5) 0.30511(13) 0.0426(9) Uani 1 1 d .
H29 H 0.2291 0.2088 0.3151 0.051 Uiso 1 1 calc R
C30 C 0.0353(4) 0.1383(5) 0.31972(12) 0.0451(10) Uani 1 1 d .
H30 H 0.0263 0.2123 0.3399 0.054 Uiso 1 1 calc R
C31 C -0.0541(5) -0.0691(6) 0.27938(16) 0.0573(13) Uani 1 1 d .
H31 H -0.1256 -0.1424 0.2709 0.069 Uiso 1 1 calc R
C32 C 0.0647(4) -0.0810(6) 0.26262(15) 0.0556(13) Uani 1 1 d .
H32 H 0.0716 -0.1595 0.2431 0.067 Uiso 1 1 calc R
Cl1 Cl 0.68142(11) 0.08743(11) -0.09423(3) 0.0486(4) Uani 1 1 d .
Cl2 Cl 1.00344(9) 0.08336(11) 0.14261(4) 0.0458(3) Uani 1 1 d .
N1 N 0.5350(3) 0.0419(5) 0.21871(11) 0.0476(9) Uani 1 1 d .
N2 N -0.0717(3) 0.0418(4) 0.30711(11) 0.0442(8) Uani 1 1 d .
O1 O 0.7284(3) 0.3330(4) -0.15412(8) 0.0449(7) Uani 1 1 d .
H1 H 0.7762 0.3850 -0.1677 0.067 Uiso 1 1 calc R
O2 O 0.7522(3) 0.0595(4) 0.17776(10) 0.0535(8) Uani 1 1 d .
H2 H 0.6850 0.0634 0.1892 0.080 Uiso 1 1 calc R

loop_
_atom_site_aniso_label
_atom_site_aniso_U_11
_atom_site_aniso_U_22
_atom_site_aniso_U_33
_atom_site_aniso_U_23
_atom_site_aniso_U_13
_atom_site_aniso_U_12
C1 0.0258(15) 0.0415(19) 0.032(2) -0.0003(16) 0.0058(13) -0.0029(12)
C2 0.0294(15) 0.0283(16) 0.041(2) -0.0003(16) 0.0073(14) -0.0008(12)
C3 0.0300(15) 0.0312(16) 0.031(2) 0.0073(15) 0.0060(13) 0.0018(12)
C4 0.0224(13) 0.0304(16) 0.034(2) 0.0035(15) 0.0056(12) 0.0024(11)
C5 0.0373(17) 0.0301(17) 0.037(2) 0.0064(16) 0.0085(14) -0.0016(13)
C6 0.0383(17) 0.040(2) 0.029(2) 0.0061(16) 0.0069(14) 0.0002(14)
C7 0.0236(14) 0.0269(15) 0.036(2) 0.0029(15) 0.0055(13) 0.0016(12)
C8 0.0206(13) 0.0273(15) 0.035(2) 0.0008(14) 0.0051(12) -0.0003(11)
C9 0.0264(15) 0.0290(17) 0.035(2) 0.0015(15) 0.0032(13) 0.0030(12)
C10 0.0453(19) 0.0319(18) 0.035(2) 0.0034(16) -0.0056(15) -0.0079(14)
C11 0.053(2) 0.0319(19) 0.048(3) 0.0058(18) -0.0050(18) -0.0155(16)
C12 0.0325(16) 0.0322(17) 0.045(3) 0.0085(17) 0.0008(15) -0.0077(13)
C13 0.0335(16) 0.0374(19) 0.040(2) 0.0032(17) 0.0041(14) 0.0114(14)
C14 0.0434(19) 0.040(2) 0.042(3) 0.0019(18) 0.0107(16) 0.0188(15)
C15 0.096(3) 0.0254(18) 0.035(3) 0.0031(18) 0.002(2) 0.0042(19)
C16 0.058(2) 0.039(2) 0.041(3) 0.0064(19) 0.0115(18) 0.0253(17)
C17 0.0280(15) 0.0293(16) 0.034(2) -0.0008(15) 0.0031(13) 0.0014(12)
C18 0.0265(15) 0.0306(17) 0.034(2) 0.0020(15) 0.0055(13) -0.0009(12)
C19 0.0292(15) 0.0287(16) 0.040(2) 0.0001(15) 0.0027(13) 0.0009(12)
C20 0.0423(18) 0.0341(18) 0.034(2) 0.0058(16) 0.0089(15) -0.0042(14)
C21 0.0362(18) 0.046(2) 0.051(3) 0.0079(19) 0.0193(16) 0.0012(15)
C22 0.0298(16) 0.041(2) 0.049(3) 0.0049(18) 0.0096(16) 0.0074(13)
C23 0.053(2) 0.060(3) 0.039(3) 0.001(2) 0.0101(18) -0.0068(19)
C24 0.044(2) 0.055(2) 0.039(3) -0.005(2) 0.0045(17) -0.0064(17)
C25 0.0456(19) 0.0309(18) 0.038(2) -0.0009(16) 0.0071(16) -0.0044(14)
C26 0.049(2) 0.053(2) 0.038(3) 0.003(2) 0.0037(18) -0.0106(17)
C27 0.042(2) 0.057(3) 0.055(3) 0.001(2) 0.0036(19) -0.0127(17)
C28 0.0436(18) 0.0318(18) 0.036(2) -0.0010(16) 0.0057(15) -0.0009(14)
C29 0.051(2) 0.0356(19) 0.040(3) -0.0064(18) 0.0002(17) -0.0012(16)
C30 0.063(2) 0.041(2) 0.032(2) -0.0033(18) 0.0082(18) 0.0107(18)
C31 0.051(2) 0.055(3) 0.070(4) -0.024(2) 0.024(2) -0.0141(19)
C32 0.056(2) 0.056(3) 0.059(3) -0.029(2) 0.023(2) -0.0161(19)
Cl1 0.0714(7) 0.0289(5) 0.0470(7) -0.0017(4) 0.0139(5) -0.0034(4)
Cl2 0.0353(5) 0.0356(5) 0.0659(8) 0.0159(5) 0.0026(4) 0.0048(3)
N1 0.0498(18) 0.051(2) 0.043(2) 0.0025(18) 0.0099(15) -0.0094(15)
N2 0.0522(18) 0.0406(17) 0.042(2) -0.0009(16) 0.0130(15) 0.0036(14)
O1 0.0495(15) 0.0516(17) 0.0353(18) -0.0045(14) 0.0119(12) -0.0133(12)
O2 0.0535(16) 0.0483(16) 0.063(2) 0.0225(16) 0.0225(15) 0.0052(13)

loop_
_atom_type_symbol
_atom_type_description
_atom_type_scat_dispersion_real
_atom_type_scat_dispersion_imag
_atom_type_scat_source
C C 0.0033 0.0016 'International Tables Vol C Tables 4.2.6.8 and 6.1.1.4'
H H 0.0000 0.0000 'International Tables Vol C Tables 4.2.6.8 and 6.1.1.4'
Cl Cl 0.1484 0.1585 'International Tables Vol C Tables 4.2.6.8 and 6.1.1.4'
N N 0.0061 0.0033 'International Tables Vol C Tables 4.2.6.8 and 6.1.1.4'
O O 0.0106 0.0060 'International Tables Vol C Tables 4.2.6.8 and 6.1.1.4'

loop_
_geom_angle_atom_site_label_1
_geom_angle_atom_site_label_2
_geom_angle_atom_site_label_3
_geom_angle
O1 C1 C2 119.3(3)
O1 C1 C6 123.1(3)
C2 C1 C6 117.6(4)
C1 C2 C3 121.4(3)
C1 C2 Cl1 119.4(3)
C3 C2 Cl1 119.2(3)
C2 C3 C4 121.2(3)
C2 C3 H3 119.4
C4 C3 H3 119.4
C3 C4 C5 116.8(3)
C3 C4 C7 123.6(3)
C5 C4 C7 119.6(3)
C6 C5 C4 121.8(3)
C6 C5 H5 119.1
C4 C5 H5 119.1
C5 C6 C1 121.2(4)
C5 C6 H6 119.4
C1 C6 H6 119.4
C4 C7 C8 112.0(3)
C4 C7 C12 111.9(3)
C8 C7 C12 107.7(3)
C4 C7 C13 108.7(3)
C8 C7 C13 108.5(3)
C12 C7 C13 108.0(3)
C9 C8 C7 111.7(3)
C9 C8 H8A 109.3
C7 C8 H8A 109.3
C9 C8 H8B 109.3
C7 C8 H8B 109.3
H8A C8 H8B 107.9
C17 C9 C8 108.5(3)
C17 C9 C14 112.7(3)
C8 C9 C14 107.4(3)
C17 C9 C10 111.0(3)
C8 C9 C10 109.1(3)
C14 C9 C10 108.0(3)
C11 C10 C9 110.4(3)
C11 C10 H10A 109.6
C9 C10 H10A 109.6
C11 C10 H10B 109.6
C9 C10 H10B 109.6
H10A C10 H10B 108.1
C12 C11 C10 109.0(3)
C12 C11 C15 109.6(3)
C10 C11 C15 110.3(4)
C12 C11 H11 109.3
C10 C11 H11 109.3
C15 C11 H11 109.3
C11 C12 C7 111.3(3)
C11 C12 H12A 109.4
C7 C12 H12A 109.4
C11 C12 H12B 109.4
C7 C12 H12B 109.4
H12A C12 H12B 108.0
C16 C13 C7 110.5(3)
C16 C13 H13A 109.5
C7 C13 H13A 109.5
C16 C13 H13B 109.5
C7 C13 H13B 109.5
H13A C13 H13B 108.1
C16 C14 C9 111.4(3)
C16 C14 H14A 109.3
C9 C14 H14A 109.3
C16 C14 H14B 109.3
C9 C14 H14B 109.3
H14A C14 H14B 108.0
C16 C15 C11 108.6(3)
C16 C15 H15A 110.0
C11 C15 H15A 110.0
C16 C15 H15B 110.0
C11 C15 H15B 110.0
H15A C15 H15B 108.4
C13 C16 C14 108.7(3)
C13 C16 C15 110.3(3)
C14 C16 C15 109.9(3)
C13 C16 H16 109.3
C14 C16 H16 109.3
C15 C16 H16 109.3
C22 C17 C18 116.0(3)
C22 C17 C9 123.8(3)
C18 C17 C9 120.2(3)
C19 C18 C17 122.1(3)
C19 C18 H18 118.9
C17 C18 H18 118.9
C18 C19 C20 121.7(3)
C18 C19 Cl2 119.5(3)
C20 C19 Cl2 118.8(3)
O2 C20 C21 125.8(3)
O2 C20 C19 118.1(3)
C21 C20 C19 116.1(3)
C22 C21 C20 122.4(3)
C22 C21 H21 118.8
C20 C21 H21 118.8
C21 C22 C17 121.6(3)
C21 C22 H22 119.2
C17 C22 H22 119.2
N1 C23 C24 123.8(5)
N1 C23 H23 118.1
C24 C23 H23 118.1
C23 C24 C25 119.5(4)
C23 C24 H24 120.2
C25 C24 H24 120.2
C24 C25 C26 116.9(4)
C24 C25 C28 120.2(3)
C26 C25 C28 122.9(4)
C27 C26 C25 118.9(4)
C27 C26 H26 120.5
C25 C26 H26 120.5
N1 C27 C26 123.9(4)
N1 C27 H27 118.0
C26 C27 H27 118.0
C29 C28 C32 117.0(4)
C29 C28 C25 121.5(3)
C32 C28 C25 121.5(4)
C30 C29 C28 118.7(4)
C30 C29 H29 120.7
C28 C29 H29 120.7
N2 C30 C29 125.0(4)
N2 C30 H30 117.5
C29 C30 H30 117.5
N2 C31 C32 123.5(4)
N2 C31 H31 118.3
C32 C31 H31 118.3
C31 C32 C28 119.5(4)
C31 C32 H32 120.3
C28 C32 H32 120.3
C27 N1 C23 116.9(4)
C30 N2 C31 116.3(4)
C1 O1 H1 109.5
C20 O2 H2 109.5

loop_
_geom_bond_atom_site_label_1
_geom_bond_atom_site_label_2
_geom_bond_distance
C1 O1 1.356(5)
C1 C2 1.384(5)
C1 C6 1.405(5)
C2 C3 1.391(5)
C2 Cl1 1.756(4)
C3 C4 1.403(5)
C3 H3 0.9300
C4 C5 1.404(5)
C4 C7 1.527(5)
C5 C6 1.372(6)
C5 H5 0.9300
C6 H6 0.9300
C7 C8 1.551(5)
C7 C12 1.559(4)
C7 C13 1.564(4)
C8 C9 1.540(5)
C8 H8A 0.9700
C8 H8B 0.9700
C9 C17 1.533(5)
C9 C14 1.553(4)
C9 C10 1.559(5)
C10 C11 1.538(6)
C10 H10A 0.9700
C10 H10B 0.9700
C11 C12 1.525(6)
C11 C15 1.549(6)
C11 H11 0.9800
C12 H12A 0.9700
C12 H12B 0.9700
C13 C16 1.517(6)
C13 H13A 0.9700
C13 H13B 0.9700
C14 C16 1.541(6)
C14 H14A 0.9700
C14 H14B 0.9700
C15 C16 1.544(7)
C15 H15A 0.9700
C15 H15B 0.9700
C16 H16 0.9800
C17 C22 1.397(5)
C17 C18 1.411(5)
C18 C19 1.381(5)
C18 H18 0.9300
C19 C20 1.404(5)
C19 Cl2 1.762(4)
C20 O2 1.356(5)
C20 C21 1.395(5)
C21 C22 1.388(6)
C21 H21 0.9300
C22 H22 0.9300
C23 N1 1.344(6)
C23 C24 1.378(6)
C23 H23 0.9300
C24 C25 1.390(6)
C24 H24 0.9300
C25 C26 1.412(6)
C25 C28 1.477(6)
C26 C27 1.385(7)
C26 H26 0.9300
C27 N1 1.328(6)
C27 H27 0.9300
C28 C29 1.384(6)
C28 C32 1.407(5)
C29 C30 1.380(6)
C29 H29 0.9300
C30 N2 1.331(6)
C30 H30 0.9300
C31 N2 1.333(6)
C31 C32 1.380(6)
C31 H31 0.9300
C32 H32 0.9300
O1 H1 0.8200
O2 H2 0.8200
